data_2311351
loop_
_publ_author_name
'Corfield, Peter W. R.'
'Sabatino, Alexander'

_publ_section_title
;
 Crystal structures of two mixed-valence copper cyanide complexes with
 <i>N</i>-methyl-ethylenedi-amine.
;
_journal_issue 'Pt 2'
_journal_name_full 'Acta crystallographica. Section E, Crystallographic communications'
_journal_page_first 141
_journal_page_last 146
_journal_paper_doi 10.1107/S2056989017000111
_journal_volume 73
_journal_year 2017
_chemical_formula_iupac '[Cu2 (C N)3 (C3 H10 N2)2], H2 O'
_chemical_formula_moiety 'C9 H20 Cu2 N7, H2 O'
_chemical_formula_sum 'C9 H22 Cu2 N7 O'
_chemical_formula_weight 371.42
_chemical_name_common
;
bis(N-methylethylenediamine)copper(II)-\m-cyano-copper(I)dicyanide
;
_chemical_name_systematic
'[(<i>N</i>-Methylethylenediamine-\k^2^<i>N</i>,<i>N</i>')copper(II)]-\m~2~-cyanido-\k^2^<i>C</i>:<i>N</i>-[bis(cyanido-\k<i>C</i>)copper(I)] monohydrate'
_space_group_crystal_system triclinic
_space_group_IT_number 2
_space_group_name_Hall '-P 1'
_space_group_name_H-M_alt 'P -1'
_symmetry_space_group_name_Hall '-P 1'
_atom_sites_solution_hydrogens geom
_atom_sites_solution_primary heavy
_atom_sites_solution_secondary difmap
_audit_creation_method 'SHELXL-2014/7 '
_cell_angle_alpha 94.6851(14)
_cell_angle_beta 101.8607(12)
_cell_angle_gamma 108.3780(13)
_cell_formula_units_Z 2
_cell_length_a 7.5621(2)
_cell_length_b 8.8689(2)
_cell_length_c 12.8098(3)
_cell_measurement_reflns_used 3501
_cell_measurement_temperature 300.0(10)
_cell_measurement_theta_max 27.48
_cell_measurement_theta_min 1.83
_cell_volume 787.91(3)
_computing_cell_refinement
;
SCALEPACK (Otwinowski & Minor, 1997)
;
_computing_data_collection
;
<i>KappaCCD Server Software</i> (Nonius, 1997)
;
_computing_data_reduction
;
DENZO and SCALEPACK (Otwinowski & Minor, 1997)
;
_computing_molecular_graphics
;
ORTEPIII (Burnett & Johnson, 1996)
;
_computing_publication_material
;
publCIF (Westrip, 2010)
;
_computing_structure_refinement
;
SHELXL-2014 (Sheldrick, 2015)
;
_computing_structure_solution
;
SHELXS-97 (Sheldrick, 2008)
;
_diffrn_ambient_temperature 300.0(10)
_diffrn_detector_area_resol_mean 9
_diffrn_measured_fraction_theta_full 0.996
_diffrn_measured_fraction_theta_max 0.995
_diffrn_measurement_device '95mm CCD camera on \k-goniostat'
_diffrn_measurement_device_type 'Enraf--Nonius KappaCCD'
_diffrn_measurement_method 'combination of \w and \f scans'
_diffrn_radiation_monochromator graphite
_diffrn_radiation_source 'fine-focus sealed tube'
_diffrn_radiation_type MoK\a
_diffrn_radiation_wavelength 0.71070
_diffrn_reflns_av_R_equivalents 0.029
_diffrn_reflns_av_sigmaI/netI 0.0155
_diffrn_reflns_limit_h_max 9
_diffrn_reflns_limit_h_min 0
_diffrn_reflns_limit_k_max 10
_diffrn_reflns_limit_k_min -11
_diffrn_reflns_limit_l_max 16
_diffrn_reflns_limit_l_min -16
_diffrn_reflns_number 24810
_diffrn_reflns_theta_full 25.241
_diffrn_reflns_theta_max 27.494
_diffrn_reflns_theta_min 2.987
_exptl_absorpt_coefficient_mu 2.703
_exptl_absorpt_correction_T_max 0.39
_exptl_absorpt_correction_T_min 0.31
_exptl_absorpt_correction_type refdelf
_exptl_absorpt_process_details
;
(SCALEPACK; Otwinowski & Minor, 1997)
;
_exptl_crystal_colour blue
_exptl_crystal_density_diffrn 1.566
_exptl_crystal_density_meas 1.570(5)
_exptl_crystal_density_method
; flotation in 1,2-dibromopropane/1,2,3-trichloropropane mixtures.
Four independent determinations were made.
;
_exptl_crystal_description
;
block cut from large elongated plate
;
_exptl_crystal_F_000 382
_exptl_crystal_size_max 0.5
_exptl_crystal_size_mid 0.4
_exptl_crystal_size_min 0.3
_refine_diff_density_max 0.314
_refine_diff_density_min -0.259
_refine_ls_extinction_coef 0.0187(14)
_refine_ls_extinction_expression Fc^*^=kFc[1+0.001xFc^2^\l^3^/sin(2\q)]^-1/4^
_refine_ls_goodness_of_fit_ref 1.073
_refine_ls_hydrogen_treatment mixed
_refine_ls_matrix_type full
_refine_ls_number_parameters 207
_refine_ls_number_reflns 3611
_refine_ls_number_restraints 0
_refine_ls_restrained_S_all 1.073
_refine_ls_R_factor_all 0.0224
_refine_ls_R_factor_gt 0.0205
_refine_ls_shift/su_max 0.001
_refine_ls_shift/su_mean 0.000
_refine_ls_structure_factor_coef Fsqd
_refine_ls_weighting_details 'calc w=1/[\s^2^(Fo^2^)+(0.0230P)^2^+0.2700P] where P=(Fo^2^+2Fc^2^)/3'
_refine_ls_weighting_scheme calc
_refine_ls_wR_factor_gt 0.0517
_refine_ls_wR_factor_ref 0.0529
_reflns_number_gt 3387
_reflns_number_total 3611
_reflns_threshold_expression 'I > 2\s(I)'
_cod_data_source_file pk2594sup1.cif
_cod_data_source_block II
_cod_database_code 2311351
_shelx_space_group_comment
;
The symmetry employed for this shelxl refinement is uniquely defined
by the following loop, which should always be used as a source of
symmetry information in preference to the above space-group names.
They are only intended as comments.
;

loop_
_symmetry_equiv_pos_as_xyz
'x, y, z'
'-x, -y, -z'

loop_
_atom_site_type_symbol
_atom_site_label
_atom_site_fract_x
_atom_site_fract_y
_atom_site_fract_z
_atom_site_U_iso_or_equiv
_atom_site_adp_type
_atom_site_calc_flag
_atom_site_refinement_flags
_atom_site_occupancy
_atom_site_symmetry_multiplicity
Cu Cu1 0.44394(3) 0.21586(2) 0.789560(16) 0.04033(7) Uani d . 1 1
Cu Cu2 0.98671(2) 0.744243(19) 0.753969(13) 0.03124(7) Uani d . 1 1
O O1 0.1896(5) -0.2985(3) 0.4215(2) 0.0992(8) Uani d . 1 1
C C1 0.6318(2) 0.41700(18) 0.77647(12) 0.0379(3) Uani d . 1 1
N N1 0.7425(2) 0.53316(17) 0.76709(12) 0.0461(3) Uani d . 1 1
C C2 0.3303(3) 0.0522(2) 0.66225(15) 0.0488(4) Uani d . 1 1
N N2 0.2639(3) -0.0419(2) 0.58678(15) 0.0696(5) Uani d . 1 1
C C3 0.3714(3) 0.1763(2) 0.92430(15) 0.0503(4) Uani d . 1 1
N N3 0.3261(3) 0.1471(2) 1.00140(15) 0.0714(5) Uani d . 1 1
N N4 0.9197(2) 0.91902(18) 0.83087(11) 0.0393(3) Uani d . 1 1
H H4A 0.841(3) 0.877(3) 0.8693(18) 0.056(6) Uiso d . 1 1
H H4B 1.009(3) 0.981(3) 0.8724(18) 0.057(6) Uiso d . 1 1
C C5 0.8289(3) 0.9995(2) 0.75082(15) 0.0544(4) Uani d . 1 1
H H5A 0.9265 1.0869 0.7325 0.065 Uiso calc R 1 1
H H5B 0.7443 1.0439 0.7804 0.065 Uiso calc R 1 1
C C6 0.7160(3) 0.8774(2) 0.65180(14) 0.0494(4) Uani d . 1 1
H H6A 0.6080 0.7976 0.6680 0.059 Uiso calc R 1 1
H H6B 0.6668 0.9296 0.5947 0.059 Uiso calc R 1 1
N N7 0.8438(2) 0.79978(16) 0.61706(10) 0.0377(3) Uani d . 1 1
H H7 0.927(3) 0.868(2) 0.5989(14) 0.036(4) Uiso d . 1 1
C C8 0.7415(4) 0.6680(3) 0.52599(15) 0.0650(6) Uani d . 1 1
H H8A 0.6582 0.5794 0.5504 0.078 Uiso calc R 1 1
H H8B 0.8330 0.6337 0.4976 0.078 Uiso calc R 1 1
H H8C 0.6667 0.7049 0.4705 0.078 Uiso calc R 1 1
N N14 1.1101(3) 0.6146(2) 0.67452(13) 0.0494(4) Uani d . 1 1
H H14A 1.025(3) 0.528(3) 0.6453(18) 0.058(7) Uiso d . 1 1
H H14B 1.150(4) 0.660(3) 0.631(2) 0.070(7) Uiso d . 1 1
C C15 1.2645(3) 0.5852(3) 0.75204(19) 0.0673(6) Uani d . 1 1
H H15A 1.3854 0.6713 0.7594 0.081 Uiso calc R 1 1
H H15B 1.2785 0.4847 0.7262 0.081 Uiso calc R 1 1
C C16 1.2143(3) 0.5773(2) 0.85903(16) 0.0529(4) Uani d . 1 1
H H16A 1.1029 0.4828 0.8543 0.064 Uiso calc R 1 1
H H16B 1.3208 0.5711 0.9134 0.064 Uiso calc R 1 1
N N17 1.1722(2) 0.72477(17) 0.88834(11) 0.0426(3) Uani d . 1 1
H H17 1.266(3) 0.798(3) 0.8945(16) 0.047(5) Uiso d . 1 1
C C18 1.1031(3) 0.7205(2) 0.98757(14) 0.0569(5) Uani d . 1 1
H H18A 0.9743 0.6456 0.9725 0.068 Uiso calc R 1 1
H H18B 1.1048 0.8257 1.0135 0.068 Uiso calc R 1 1
H H18C 1.1852 0.6873 1.0416 0.068 Uiso calc R 1 1
H H1 0.214(4) -0.230(3) 0.458(2) 0.069(8) Uiso d . 1 1
H H2 0.253(5) -0.289(4) 0.392(3) 0.086(13) Uiso d . 1 1

loop_
_atom_site_aniso_label
_atom_site_aniso_U_11
_atom_site_aniso_U_22
_atom_site_aniso_U_33
_atom_site_aniso_U_12
_atom_site_aniso_U_13
_atom_site_aniso_U_23
Cu1 0.03480(11) 0.03580(11) 0.04541(12) 0.00351(8) 0.01158(8) 0.00885(8)
Cu2 0.03185(10) 0.02916(10) 0.03047(10) 0.00749(7) 0.00698(7) 0.00575(7)
O1 0.136(2) 0.0550(11) 0.1022(17) 0.0208(12) 0.0481(16) -0.0130(11)
C1 0.0331(7) 0.0377(8) 0.0382(8) 0.0066(6) 0.0062(6) 0.0089(6)
N1 0.0375(7) 0.0418(7) 0.0521(8) 0.0031(6) 0.0099(6) 0.0152(6)
C2 0.0481(9) 0.0403(8) 0.0518(10) 0.0015(7) 0.0205(8) 0.0076(7)
N2 0.0754(12) 0.0553(10) 0.0621(11) -0.0037(9) 0.0292(9) -0.0063(8)
C3 0.0435(9) 0.0453(9) 0.0498(10) -0.0028(7) 0.0145(7) 0.0035(7)
N3 0.0725(12) 0.0741(12) 0.0616(11) 0.0064(9) 0.0326(9) 0.0116(9)
N4 0.0424(7) 0.0391(7) 0.0358(7) 0.0129(6) 0.0104(6) 0.0043(6)
C5 0.0739(12) 0.0538(10) 0.0511(10) 0.0395(10) 0.0190(9) 0.0134(8)
C6 0.0477(9) 0.0651(11) 0.0446(9) 0.0282(8) 0.0129(7) 0.0201(8)
N7 0.0416(7) 0.0374(7) 0.0330(6) 0.0101(6) 0.0105(5) 0.0103(5)
C8 0.0863(15) 0.0552(11) 0.0399(10) 0.0241(10) -0.0112(9) 0.0005(8)
N14 0.0605(10) 0.0555(10) 0.0452(8) 0.0287(8) 0.0241(8) 0.0142(7)
C15 0.0586(12) 0.0890(16) 0.0741(14) 0.0441(12) 0.0261(10) 0.0202(12)
C16 0.0479(10) 0.0563(10) 0.0569(11) 0.0258(8) 0.0038(8) 0.0130(8)
N17 0.0384(7) 0.0382(7) 0.0421(7) 0.0073(6) -0.0003(6) 0.0046(6)
C18 0.0737(13) 0.0592(11) 0.0359(9) 0.0262(10) 0.0025(8) 0.0113(8)

loop_
_atom_type_symbol
_atom_type_description
_atom_type_scat_dispersion_real
_atom_type_scat_dispersion_imag
_atom_type_scat_source
Cu Cu 0.3201 1.2651 'International Tables Vol C Tables 4.2.6.8 and 6.1.1.4'
N N 0.0061 0.0033 'International Tables Vol C Tables 4.2.6.8 and 6.1.1.4'
C C 0.0033 0.0016 'International Tables Vol C Tables 4.2.6.8 and 6.1.1.4'
O O 0.0106 0.0060 'International Tables Vol C Tables 4.2.6.8 and 6.1.1.4'
H H 0.0000 0.0000 'International Tables Vol C Tables 4.2.6.8 and 6.1.1.4'

loop_
_geom_angle_atom_site_label_1
_geom_angle_atom_site_label_2
_geom_angle_atom_site_label_3
_geom_angle_site_symmetry_1
_geom_angle_site_symmetry_3
_geom_angle
C1 Cu1 C2 . . 117.49(7)
C1 Cu1 C3 . . 122.15(7)
C2 Cu1 C3 . . 120.36(7)
N1 Cu2 N4 . . 98.67(6)
N1 Cu2 N14 . . 95.33(7)
N1 Cu2 N17 . . 94.80(6)
N1 Cu2 N7 . . 96.00(6)
N4 Cu2 N7 . . 84.33(6)
N14 Cu2 N17 . . 84.09(6)
N4 Cu2 N14 . . 165.99(7)
N7 Cu2 N17 . . 169.19(6)
N4 Cu2 N17 . . 94.23(6)
N7 Cu2 N14 . . 94.71(6)
H1 O1 H2 . . 109(4)
N1 C1 Cu1 . . 178.61(16)
C1 N1 Cu2 . . 172.56(14)
N2 C2 Cu1 . . 178.96(18)
C2 N2 H1 . . 163.7(8)
C2 N2 H7 . 1_445 99.5(4)
H1 N2 H7 . 1_445 93.6(8)
N3 C3 Cu1 . . 177.36(18)
C3 N3 H4A . 2_667 160.8(6)
C3 N3 H4B . 1_445 83.4(5)
H4A N3 H4B 2_667 1_445 85.9(7)
C5 N4 Cu2 . . 109.61(10)
C5 N4 H4A . . 109.2(15)
Cu2 N4 H4A . . 109.7(14)
C5 N4 H4B . . 111.2(17)
Cu2 N4 H4B . . 112.3(17)
H4A N4 H4B . . 105(2)
N4 C5 C6 . . 108.28(14)
N4 C5 H5A . . 110.0
C6 C5 H5A . . 110.0
N4 C5 H5B . . 110.0
C6 C5 H5B . . 110.0
H5A C5 H5B . . 108.4
N7 C6 C5 . . 108.34(14)
N7 C6 H6A . . 110.0
C5 C6 H6A . . 110.0
N7 C6 H6B . . 110.0
C5 C6 H6B . . 110.0
H6A C6 H6B . . 108.4
C6 N7 C8 . . 112.25(16)
C6 N7 Cu2 . . 105.83(10)
C8 N7 Cu2 . . 117.11(11)
C6 N7 H7 . . 107.8(13)
C8 N7 H7 . . 109.2(13)
Cu2 N7 H7 . . 104.0(13)
N7 C8 H8A . . 109.5
N7 C8 H8B . . 109.5
H8A C8 H8B . . 109.5
N7 C8 H8C . . 109.5
H8A C8 H8C . . 109.5
H8B C8 H8C . . 109.5
C15 N14 Cu2 . . 109.64(13)
C15 N14 H14A . . 110.0(16)
Cu2 N14 H14A . . 107.1(16)
C15 N14 H14B . . 110.8(19)
Cu2 N14 H14B . . 109.6(19)
H14A N14 H14B . . 110(2)
N14 C15 C16 . . 108.87(15)
N14 C15 H15A . . 109.9
C16 C15 H15A . . 109.9
N14 C15 H15B . . 109.9
C16 C15 H15B . . 109.9
H15A C15 H15B . . 108.3
N17 C16 C15 . . 107.60(16)
N17 C16 H16A . . 110.2
C15 C16 H16A . . 110.2
N17 C16 H16B . . 110.2
C15 C16 H16B . . 110.2
H16A C16 H16B . . 108.5
C18 N17 C16 . . 111.46(15)
C18 N17 Cu2 . . 115.52(12)
C16 N17 Cu2 . . 105.30(10)
C18 N17 H17 . . 111.6(15)
C16 N17 H17 . . 107.8(15)
Cu2 N17 H17 . . 104.6(15)
N17 C18 H18A . . 109.5
N17 C18 H18B . . 109.5
H18A C18 H18B . . 109.5
N17 C18 H18C . . 109.5
H18A C18 H18C . . 109.5
H18B C18 H18C . . 109.5

loop_
_geom_bond_atom_site_label_1
_geom_bond_atom_site_label_2
_geom_bond_distance
_geom_bond_publ_flag
Cu1 C1 1.9434(15) y
Cu1 C2 1.9380(18) y
Cu1 C3 1.9414(18) y
Cu2 N1 2.2232(14) y
Cu2 N4 2.0200(14) y
Cu2 N7 2.0453(13) y
Cu2 N14 2.0262(15) y
Cu2 N17 2.0417(14) y
O1 H1 0.68(3) ?
O1 H2 0.66(3) ?
C1 N1 1.138(2) ?
C2 N2 1.135(2) ?
C3 N3 1.134(2) ?
N4 C5 1.474(2) ?
N4 H4A 0.86(2) ?
N4 H4B 0.78(2) ?
C5 C6 1.503(3) ?
C5 H5A 0.9700 ?
C5 H5B 0.9700 ?
C6 N7 1.467(2) ?
C6 H6A 0.9700 ?
C6 H6B 0.9700 ?
N7 C8 1.470(2) ?
N7 H7 0.810(19) ?
C8 H8A 0.9600 ?
C8 H8B 0.9600 ?
C8 H8C 0.9600 ?
N14 C15 1.475(3) ?
N14 H14A 0.83(2) ?
N14 H14B 0.77(3) ?
C15 C16 1.497(3) ?
C15 H15A 0.9700 ?
C15 H15B 0.9700 ?
C16 N17 1.478(2) ?
C16 H16A 0.9700 ?
C16 H16B 0.9700 ?
N17 C18 1.469(2) ?
N17 H17 0.78(2) ?
C18 H18A 0.9600 ?
C18 H18B 0.9600 ?
C18 H18C 0.9600 ?

loop_
_geom_hbond_atom_site_label_D
_geom_hbond_atom_site_label_H
_geom_hbond_atom_site_label_A
_geom_hbond_site_symmetry_A
_geom_hbond_distance_DH
_geom_hbond_distance_HA
_geom_hbond_distance_DA
_geom_hbond_angle_DHA
O1 H1 N2 . 0.68(3) 2.13(3) 2.810(3) 171(3)
N14 H14A O1 2_656 0.83(2) 2.14(2) 2.965(3) 177(2)
N4 H4A N3 2_667 0.86(2) 2.26(2) 3.094(2) 161.1(19)
N7 H7 N2 1_665 0.810(19) 2.460(19) 3.162(2) 145.7(16)
N4 H4B N3 1_665 0.78(2) 2.53(2) 3.302(3) 170(2)

loop_
_geom_torsion_atom_site_label_1
_geom_torsion_atom_site_label_2
_geom_torsion_atom_site_label_3
_geom_torsion_atom_site_label_4
_geom_torsion
N4 C5 C6 N7 -53.1(2)
N14 C15 C16 N17 -53.0(2)
C8 N7 C6 C5 174.98(15)
C18 N17 C16 C15 174.49(16)
C8 N7 Cu2 N4 -148.13(15)
C18 N17 Cu2 N14 -148.74(14)
